data_1518578
loop_
_publ_author_name
'Kumar, N. N. Bhuvan'
'Kuznetsov, Dmitry M.'
'Kutateladze, Andrei G.'

_publ_section_title
;
 Intramolecular Cycloadditions of Photogenerated Azaxylylenes with
 Oxadiazoles Provide Direct Access to Versatile Polyheterocyclic
 Ketopiperazines Containing a Spiro-oxirane Moiety.
;
_journal_issue 3
_journal_name_full 'Organic letters'
_journal_page_first 438
_journal_page_last 441
_journal_paper_doi 10.1021/ol5033909
_journal_volume 17
_journal_year 2015
_chemical_formula_moiety 'C25 H22 N2 O5'
_chemical_formula_sum 'C25 H22 N2 O5'
_chemical_formula_weight 430.45
_space_group_IT_number 14
_symmetry_cell_setting monoclinic
_symmetry_space_group_name_Hall '-P 2yn'
_symmetry_space_group_name_H-M 'P 1 21/n 1'
_atom_sites_solution_hydrogens geom
_atom_sites_solution_primary direct
_atom_sites_solution_secondary difmap
_audit_creation_method SHELXL-97
_cell_angle_alpha 90.00
_cell_angle_beta 94.9520(10)
_cell_angle_gamma 90.00
_cell_formula_units_Z 4
_cell_length_a 12.2086(2)
_cell_length_b 8.29830(10)
_cell_length_c 20.1576(4)
_cell_measurement_reflns_used 9707
_cell_measurement_temperature 296(2)
_cell_measurement_theta_max 28.49
_cell_measurement_theta_min 2.66
_cell_volume 2034.56(6)
_computing_cell_refinement 'Bruker SAINT'
_computing_data_collection 'Bruker APEX2'
_computing_data_reduction 'Bruker SAINT'
_computing_molecular_graphics 'Bruker SHELXTL'
_computing_publication_material 'Bruker SHELXTL'
_computing_structure_refinement 'SHELXL-97 (Sheldrick, 2008)'
_computing_structure_solution 'SHELXS-97 (Sheldrick, 2008)'
_diffrn_ambient_temperature 296(2)
_diffrn_detector_area_resol_mean 8.33
_diffrn_measured_fraction_theta_full 1.000
_diffrn_measured_fraction_theta_max 1.000
_diffrn_measurement_device_type 'Bruker D8 APEX II Diffractometer'
_diffrn_measurement_method '\f and \w scans'
_diffrn_radiation_monochromator graphite
_diffrn_radiation_source 'fine-focus sealed tube'
_diffrn_radiation_type MoK\a
_diffrn_radiation_wavelength 0.71073
_diffrn_reflns_av_R_equivalents 0.0245
_diffrn_reflns_av_sigmaI/netI 0.0073
_diffrn_reflns_limit_h_max 14
_diffrn_reflns_limit_h_min -14
_diffrn_reflns_limit_k_max 10
_diffrn_reflns_limit_k_min -10
_diffrn_reflns_limit_l_max 24
_diffrn_reflns_limit_l_min -24
_diffrn_reflns_number 96465
_diffrn_reflns_theta_full 25.68
_diffrn_reflns_theta_max 25.68
_diffrn_reflns_theta_min 1.88
_exptl_absorpt_coefficient_mu 0.099
_exptl_absorpt_correction_T_max 0.9892
_exptl_absorpt_correction_T_min 0.9322
_exptl_absorpt_correction_type multi-scan
_exptl_crystal_density_diffrn 1.405
_exptl_crystal_density_method 'not measured'
_exptl_crystal_description Needle
_exptl_crystal_F_000 904
_exptl_crystal_size_max 0.72
_exptl_crystal_size_mid 0.24
_exptl_crystal_size_min 0.11
_refine_diff_density_max 0.191
_refine_diff_density_min -0.199
_refine_diff_density_rms 0.039
_refine_ls_extinction_method none
_refine_ls_goodness_of_fit_ref 0.844
_refine_ls_matrix_type full
_refine_ls_number_parameters 292
_refine_ls_number_reflns 3856
_refine_ls_number_restraints 0
_refine_ls_restrained_S_all 0.844
_refine_ls_R_factor_all 0.0403
_refine_ls_R_factor_gt 0.0358
_refine_ls_shift/su_max 0.001
_refine_ls_shift/su_mean 0.000
_refine_ls_structure_factor_coef Fsqd
_refine_ls_weighting_details 'calc w=1/[\s^2^(Fo^2^)+(0.0749P)^2^+0.8765P] where P=(Fo^2^+2Fc^2^)/3'
_refine_ls_weighting_scheme calc
_refine_ls_wR_factor_gt 0.1031
_refine_ls_wR_factor_ref 0.1110
_reflns_number_gt 3430
_reflns_number_total 3856
_reflns_threshold_expression >2sigma(I)
_cod_data_source_file ol5033909_si_001.cif
_cod_data_source_block Compound9
_cod_depositor_comments
;
The following automatic conversions were performed:

'_symmetry_cell_setting' value 'Monoclinic' changed to 'monoclinic'
according to
/home/saulius/struct/COD-crude-data--automatic-downloads/rss-feeds/ACS/lib/dictionaries/cif_core.dic
dictionary named 'cif_core.dic' version 2.4.2 from 2011-04-26.

Automatic conversion script
Id: cif_fix_values 2935 2014-11-11 08:27:57Z andrius 

 Adding full bibliography for 1518573--1518580.cif.
;
_cod_original_sg_symbol_H-M 'P2(1)/n  '
_cod_database_code 1518578

loop_
_symmetry_equiv_pos_as_xyz
'x, y, z'
'-x+1/2, y+1/2, -z+1/2'
'-x, -y, -z'
'x-1/2, -y-1/2, z-1/2'

loop_
_atom_site_label
_atom_site_type_symbol
_atom_site_fract_x
_atom_site_fract_y
_atom_site_fract_z
_atom_site_U_iso_or_equiv
_atom_site_adp_type
_atom_site_occupancy
_atom_site_symmetry_multiplicity
_atom_site_calc_flag
_atom_site_refinement_flags
O1 O 0.31087(9) 0.77654(13) 0.13798(5) 0.0542(3) Uani 1 1 d .
O2 O 0.48914(8) 1.13908(11) 0.33709(5) 0.0465(2) Uani 1 1 d .
O3 O 0.51333(8) 0.46563(12) 0.34884(6) 0.0540(3) Uani 1 1 d .
H3 H 0.4964 0.3714 0.3411 0.081 Uiso 1 1 calc R
O4 O 0.37281(8) 0.52024(11) 0.21527(5) 0.0441(2) Uani 1 1 d .
H4 H 0.3446 0.5664 0.1821 0.066 Uiso 1 1 calc R
O5 O 0.25027(7) 0.75391(11) 0.26465(5) 0.0380(2) Uani 1 1 d .
H5 H 0.2134 0.8360 0.2671 0.057 Uiso 1 1 calc R
N1 N 0.40593(9) 1.00079(13) 0.17089(5) 0.0389(3) Uani 1 1 d .
N2 N 0.40005(8) 0.90899(12) 0.30534(5) 0.0318(2) Uani 1 1 d .
C1 C 0.7055(2) 1.2157(3) 0.03589(11) 0.0854(7) Uani 1 1 d .
H1 H 0.7722 1.2470 0.0209 0.102 Uiso 1 1 calc R
C2 C 0.69890(18) 1.0795(3) 0.07210(10) 0.0791(6) Uani 1 1 d .
H2 H 0.7615 1.0175 0.0826 0.095 Uiso 1 1 calc R
C3 C 0.59926(16) 1.0322(2) 0.09349(9) 0.0641(5) Uani 1 1 d .
H3A H 0.5955 0.9364 0.1172 0.077 Uiso 1 1 calc R
C4 C 0.50587(14) 1.12249(18) 0.08075(7) 0.0479(3) Uani 1 1 d .
C5 C 0.39689(13) 1.0716(2) 0.10380(8) 0.0546(4) Uani 1 1 d .
H5A H 0.3488 1.1648 0.1034 0.066 Uiso 1 1 calc R
H5B H 0.3632 0.9935 0.0726 0.066 Uiso 1 1 calc R
C6 C 0.35855(10) 0.86039(16) 0.18207(6) 0.0374(3) Uani 1 1 d .
C7 C 0.35841(9) 0.79571(14) 0.25359(6) 0.0320(3) Uani 1 1 d .
C8 C 0.42688(10) 0.63615(14) 0.25966(7) 0.0350(3) Uani 1 1 d .
C9 C 0.54317(10) 0.66647(15) 0.24051(7) 0.0416(3) Uani 1 1 d .
C10 C 0.57319(14) 0.6187(2) 0.17886(9) 0.0584(4) Uani 1 1 d .
H10 H 0.5228 0.5642 0.1497 0.070 Uiso 1 1 calc R
C11 C 0.67741(17) 0.6512(3) 0.16008(12) 0.0810(7) Uani 1 1 d .
H11 H 0.6963 0.6186 0.1184 0.097 Uiso 1 1 calc R
C12 C 0.75247(16) 0.7306(3) 0.20205(14) 0.0866(8) Uani 1 1 d .
H12 H 0.8220 0.7535 0.1889 0.104 Uiso 1 1 calc R
C13 C 0.45137(9) 1.04941(14) 0.29288(6) 0.0338(3) Uani 1 1 d .
C14 C 0.46796(10) 1.09228(15) 0.22261(6) 0.0375(3) Uani 1 1 d .
H14A H 0.4497 1.2053 0.2161 0.045 Uiso 1 1 calc R
H14B H 0.5455 1.0803 0.2165 0.045 Uiso 1 1 calc R
C15 C 0.39385(10) 0.85283(15) 0.37243(6) 0.0348(3) Uani 1 1 d .
C16 C 0.41060(10) 0.68924(16) 0.38487(6) 0.0375(3) Uani 1 1 d .
C17 C 0.40796(13) 0.63491(19) 0.44989(8) 0.0512(4) Uani 1 1 d .
H17 H 0.4189 0.5260 0.4592 0.061 Uiso 1 1 calc R
C18 C 0.38940(15) 0.7394(2) 0.50090(8) 0.0606(4) Uani 1 1 d .
H18 H 0.3905 0.7017 0.5444 0.073 Uiso 1 1 calc R
C19 C 0.36920(15) 0.8999(2) 0.48720(8) 0.0573(4) Uani 1 1 d .
H19 H 0.3550 0.9699 0.5214 0.069 Uiso 1 1 calc R
C20 C 0.36992(12) 0.95749(18) 0.42296(7) 0.0460(3) Uani 1 1 d .
H20 H 0.3545 1.0653 0.4136 0.055 Uiso 1 1 calc R
C21 C 0.42194(10) 0.56635(15) 0.33058(7) 0.0377(3) Uani 1 1 d .
H21 H 0.3564 0.4978 0.3292 0.045 Uiso 1 1 calc R
C22 C 0.62090(12) 0.74428(18) 0.28361(10) 0.0561(4) Uani 1 1 d .
H22 H 0.6033 0.7748 0.3258 0.067 Uiso 1 1 calc R
C23 C 0.72478(13) 0.7767(2) 0.26387(14) 0.0777(7) Uani 1 1 d .
H23 H 0.7761 0.8300 0.2928 0.093 Uiso 1 1 calc R
C24 C 0.5141(2) 1.2615(2) 0.04447(10) 0.0766(6) Uani 1 1 d .
H24 H 0.4525 1.3261 0.0350 0.092 Uiso 1 1 calc R
C25 C 0.6147(2) 1.3060(3) 0.02175(13) 0.0974(8) Uani 1 1 d .
H25 H 0.6191 1.3992 -0.0035 0.117 Uiso 1 1 calc R

loop_
_atom_site_aniso_label
_atom_site_aniso_U_11
_atom_site_aniso_U_22
_atom_site_aniso_U_33
_atom_site_aniso_U_23
_atom_site_aniso_U_13
_atom_site_aniso_U_12
O1 0.0616(7) 0.0529(6) 0.0457(5) -0.0030(5) -0.0088(5) -0.0154(5)
O2 0.0526(6) 0.0329(5) 0.0533(6) -0.0073(4) 0.0011(4) -0.0108(4)
O3 0.0471(6) 0.0276(5) 0.0843(8) 0.0041(5) -0.0114(5) 0.0069(4)
O4 0.0460(5) 0.0302(5) 0.0551(6) -0.0083(4) -0.0007(4) -0.0085(4)
O5 0.0243(4) 0.0341(5) 0.0553(6) 0.0015(4) 0.0022(4) -0.0018(3)
N1 0.0367(6) 0.0376(6) 0.0418(6) 0.0053(5) -0.0005(4) -0.0031(4)
N2 0.0311(5) 0.0248(5) 0.0391(5) -0.0008(4) 0.0013(4) -0.0009(4)
C1 0.0943(16) 0.0839(15) 0.0838(14) -0.0014(12) 0.0406(12) -0.0211(13)
C2 0.0771(13) 0.0841(14) 0.0809(13) -0.0007(11) 0.0348(11) 0.0074(11)
C3 0.0748(11) 0.0527(9) 0.0682(10) 0.0119(8) 0.0253(9) 0.0060(8)
C4 0.0643(9) 0.0418(7) 0.0377(7) 0.0037(6) 0.0043(6) -0.0055(7)
C5 0.0538(9) 0.0575(9) 0.0506(8) 0.0168(7) -0.0062(7) -0.0044(7)
C6 0.0312(6) 0.0360(7) 0.0443(7) -0.0004(5) -0.0013(5) -0.0012(5)
C7 0.0248(5) 0.0279(6) 0.0429(6) -0.0016(5) 0.0004(5) -0.0029(4)
C8 0.0297(6) 0.0240(6) 0.0506(7) -0.0050(5) 0.0006(5) -0.0031(5)
C9 0.0314(6) 0.0262(6) 0.0679(9) 0.0029(6) 0.0075(6) 0.0041(5)
C10 0.0508(9) 0.0557(9) 0.0709(10) 0.0077(8) 0.0176(7) 0.0126(7)
C11 0.0584(12) 0.0897(15) 0.1004(15) 0.0311(12) 0.0377(11) 0.0257(11)
C12 0.0391(9) 0.0778(13) 0.148(2) 0.0483(14) 0.0353(12) 0.0171(9)
C13 0.0281(6) 0.0260(6) 0.0470(7) -0.0016(5) 0.0023(5) 0.0006(4)
C14 0.0317(6) 0.0314(6) 0.0498(7) 0.0010(5) 0.0051(5) -0.0041(5)
C15 0.0313(6) 0.0327(6) 0.0399(6) 0.0021(5) 0.0000(5) -0.0006(5)
C16 0.0308(6) 0.0342(6) 0.0462(7) 0.0042(5) -0.0033(5) -0.0009(5)
C17 0.0544(9) 0.0448(8) 0.0531(8) 0.0131(7) -0.0041(7) 0.0015(6)
C18 0.0698(11) 0.0676(11) 0.0436(8) 0.0109(7) 0.0010(7) 0.0000(9)
C19 0.0670(10) 0.0608(10) 0.0448(8) -0.0051(7) 0.0083(7) 0.0004(8)
C20 0.0497(8) 0.0397(7) 0.0488(8) -0.0017(6) 0.0056(6) 0.0019(6)
C21 0.0315(6) 0.0251(6) 0.0553(8) 0.0035(5) -0.0028(5) -0.0030(5)
C22 0.0312(7) 0.0391(8) 0.0977(12) -0.0066(8) 0.0030(7) -0.0007(6)
C23 0.0315(8) 0.0496(10) 0.151(2) 0.0115(11) 0.0002(10) -0.0021(7)
C24 0.0916(14) 0.0560(11) 0.0829(13) 0.0249(10) 0.0120(11) 0.0007(10)
C25 0.125(2) 0.0679(13) 0.1039(17) 0.0307(13) 0.0384(15) -0.0209(14)

loop_
_atom_type_symbol
_atom_type_description
_atom_type_scat_dispersion_real
_atom_type_scat_dispersion_imag
_atom_type_scat_source
C C 0.0033 0.0016 'International Tables Vol C Tables 4.2.6.8 and 6.1.1.4'
H H 0.0000 0.0000 'International Tables Vol C Tables 4.2.6.8 and 6.1.1.4'
N N 0.0061 0.0033 'International Tables Vol C Tables 4.2.6.8 and 6.1.1.4'
O O 0.0106 0.0060 'International Tables Vol C Tables 4.2.6.8 and 6.1.1.4'

loop_
_geom_angle_atom_site_label_1
_geom_angle_atom_site_label_2
_geom_angle_atom_site_label_3
_geom_angle
C21 O3 H3 109.5
C8 O4 H4 109.5
C7 O5 H5 109.5
C6 N1 C14 123.05(11)
C6 N1 C5 120.50(12)
C14 N1 C5 116.45(11)
C13 N2 C15 120.98(10)
C13 N2 C7 123.90(10)
C15 N2 C7 114.78(9)
C25 C1 C2 119.5(2)
C25 C1 H1 120.3
C2 C1 H1 120.3
C1 C2 C3 120.1(2)
C1 C2 H2 120.0
C3 C2 H2 120.0
C4 C3 C2 121.78(17)
C4 C3 H3A 119.1
C2 C3 H3A 119.1
C3 C4 C24 117.45(17)
C3 C4 C5 122.10(14)
C24 C4 C5 120.44(16)
N1 C5 C4 113.43(12)
N1 C5 H5A 108.9
C4 C5 H5A 108.9
N1 C5 H5B 108.9
C4 C5 H5B 108.9
H5A C5 H5B 107.7
O1 C6 N1 123.88(12)
O1 C6 C7 116.07(11)
N1 C6 C7 120.04(11)
O5 C7 N2 108.66(10)
O5 C7 C6 108.22(9)
N2 C7 C6 114.57(10)
O5 C7 C8 106.40(9)
N2 C7 C8 109.73(9)
C6 C7 C8 108.94(10)
O4 C8 C9 109.94(10)
O4 C8 C21 105.81(9)
C9 C8 C21 114.02(10)
O4 C8 C7 107.73(9)
C9 C8 C7 110.09(10)
C21 C8 C7 109.00(10)
C10 C9 C22 118.38(14)
C10 C9 C8 120.33(13)
C22 C9 C8 121.28(13)
C9 C10 C11 120.69(19)
C9 C10 H10 119.7
C11 C10 H10 119.7
C12 C11 C10 120.6(2)
C12 C11 H11 119.7
C10 C11 H11 119.7
C11 C12 C23 119.53(17)
C11 C12 H12 120.2
C23 C12 H12 120.2
O2 C13 N2 122.68(12)
O2 C13 C14 118.32(11)
N2 C13 C14 118.91(11)
N1 C14 C13 116.94(10)
N1 C14 H14A 108.1
C13 C14 H14A 108.1
N1 C14 H14B 108.1
C13 C14 H14B 108.1
H14A C14 H14B 107.3
C20 C15 C16 120.96(12)
C20 C15 N2 121.23(11)
C16 C15 N2 117.80(11)
C17 C16 C15 118.13(13)
C17 C16 C21 118.39(12)
C15 C16 C21 123.28(12)
C18 C17 C16 121.22(14)
C18 C17 H17 119.4
C16 C17 H17 119.4
C19 C18 C17 119.77(15)
C19 C18 H18 120.1
C17 C18 H18 120.1
C18 C19 C20 120.44(15)
C18 C19 H19 119.8
C20 C19 H19 119.8
C19 C20 C15 119.36(14)
C19 C20 H20 120.3
C15 C20 H20 120.3
O3 C21 C16 109.22(10)
O3 C21 C8 111.59(11)
C16 C21 C8 115.44(10)
O3 C21 H21 106.7
C16 C21 H21 106.7
C8 C21 H21 106.7
C23 C22 C9 120.16(18)
C23 C22 H22 119.9
C9 C22 H22 119.9
C12 C23 C22 120.6(2)
C12 C23 H23 119.7
C22 C23 H23 119.7
C4 C24 C25 120.2(2)
C4 C24 H24 119.9
C25 C24 H24 119.9
C1 C25 C24 120.9(2)
C1 C25 H25 119.5
C24 C25 H25 119.5

loop_
_geom_bond_atom_site_label_1
_geom_bond_atom_site_label_2
_geom_bond_distance
O1 C6 1.2343(16)
O2 C13 1.2205(15)
O3 C21 1.4171(15)
O3 H3 0.8200
O4 C8 1.4352(14)
O4 H4 0.8200
O5 C7 1.4014(14)
O5 H5 0.8200
N1 C6 1.3287(17)
N1 C14 1.4493(16)
N1 C5 1.4698(17)
N2 C13 1.3567(15)
N2 C15 1.4386(16)
N2 C7 1.4623(15)
C1 C25 1.348(4)
C1 C2 1.352(3)
C1 H1 0.9300
C2 C3 1.382(3)
C2 H2 0.9300
C3 C4 1.370(2)
C3 H3A 0.9300
C4 C24 1.374(2)
C4 C5 1.507(2)
C5 H5A 0.9700
C5 H5B 0.9700
C6 C7 1.5386(18)
C7 C8 1.5650(16)
C8 C9 1.5241(17)
C8 C21 1.5483(18)
C9 C10 1.384(2)
C9 C22 1.389(2)
C10 C11 1.385(3)
C10 H10 0.9300
C11 C12 1.362(3)
C11 H11 0.9300
C12 C23 1.373(3)
C12 H12 0.9300
C13 C14 1.4913(18)
C14 H14A 0.9700
C14 H14B 0.9700
C15 C20 1.3887(19)
C15 C16 1.3924(18)
C16 C17 1.3890(19)
C16 C21 1.5110(18)
C17 C18 1.379(2)
C17 H17 0.9300
C18 C19 1.378(3)
C18 H18 0.9300
C19 C20 1.381(2)
C19 H19 0.9300
C20 H20 0.9300
C21 H21 0.9800
C22 C23 1.388(2)
C22 H22 0.9300
C23 H23 0.9300
C24 C25 1.397(3)
C24 H24 0.9300
C25 H25 0.9300
